data_7106446
loop_
_publ_author_name
'Dry, Emily'
'Clegg, Jack'
'Breiner, Boris'
'Whitaker, Daniel'
'Stefak, Roman'
'Nitschke, Jonathan'

_publ_section_title
;
 Anion templation under pH control of self-assembled [2+2] and [3+3]
 metallomacrocycles containing a new dicopper(I) motif
;
_journal_coden_Cambridge 0182
_journal_name_full Chem.Commun.
_journal_page_first 6021
_journal_paper_doi 10.1039/c1cc11206f
_journal_volume 47
_journal_year 2011
_chemical_formula_moiety
;
C104 H80 Cu4 N8 O4 P4, 2(B F4), 1.5(H2 O), 2(C4 H10 O), (C2 H3 N)
;
_chemical_formula_sum 'C114 H106 B2 Cu4 F8 N9 O7.5 P4'
_chemical_formula_weight 2273.74
_chemical_name_systematic
;
?
;
_space_group_IT_number 55
_symmetry_cell_setting orthorhombic
_symmetry_Int_Tables_number 55
_symmetry_space_group_name_Hall '-P 2 2ab'
_symmetry_space_group_name_H-M 'P b a m'
_atom_sites_solution_hydrogens geom
_atom_sites_solution_primary direct
_atom_sites_solution_secondary difmap
_audit_creation_method SHELXL-97
_cell_angle_alpha 90.00
_cell_angle_beta 90.00
_cell_angle_gamma 90.00
_cell_formula_units_Z 2
_cell_length_a 12.147(2)
_cell_length_b 18.712(4)
_cell_length_c 23.253(5)
_cell_measurement_reflns_used 125741
_cell_measurement_temperature 180(2)
_cell_measurement_theta_max 28.28
_cell_measurement_theta_min 1.00
_cell_volume 5285.3(18)
_computing_cell_refinement 'HKL Scalepack (Otwinowski & Minor 1997)'
_computing_data_collection 'Collect (Nonius B.V. 1998)'
_computing_data_reduction
;
HKL Denzo and Scalepack (Otwinowski & Minor 1997)
;
_computing_molecular_graphics
;ORTEP-3 (Farrugia, 1997)
WINGX-32 (Farrugia, 1999)
;
_computing_publication_material 'enCIFer 1.1 (CCDC, 2005)'
_computing_structure_refinement 'SHELXL-97 (Sheldrick 1997)'
_computing_structure_solution 'SIR-97 (Altomare et al. 1999)'
_diffrn_ambient_temperature 180(2)
_diffrn_measured_fraction_theta_full 0.996
_diffrn_measured_fraction_theta_max 0.996
_diffrn_measurement_device_type 'Nonius Kappa CCD'
_diffrn_measurement_method 'Thin slice \w and \f scans'
_diffrn_radiation_monochromator graphite
_diffrn_radiation_source 'fine-focus sealed tube'
_diffrn_radiation_type MoK\a
_diffrn_radiation_wavelength 0.71073
_diffrn_reflns_av_R_equivalents 0.0377
_diffrn_reflns_av_sigmaI/netI 0.0193
_diffrn_reflns_limit_h_max 16
_diffrn_reflns_limit_h_min -15
_diffrn_reflns_limit_k_max 24
_diffrn_reflns_limit_k_min -24
_diffrn_reflns_limit_l_max 30
_diffrn_reflns_limit_l_min -30
_diffrn_reflns_number 51480
_diffrn_reflns_theta_full 28.27
_diffrn_reflns_theta_max 28.27
_diffrn_reflns_theta_min 3.67
_diffrn_standards_decay_% 0
_diffrn_standards_interval_count 0
_diffrn_standards_interval_time 0
_diffrn_standards_number 0
_exptl_absorpt_coefficient_mu 0.930
_exptl_absorpt_correction_T_max 0.906
_exptl_absorpt_correction_T_min 0.775
_exptl_absorpt_correction_type multi-scan
_exptl_absorpt_process_details
;
multi-scan from symmetry-related measurements
Sortav (Blessing 1995)
;
_exptl_crystal_colour red
_exptl_crystal_density_diffrn 1.429
_exptl_crystal_density_method 'not measured'
_exptl_crystal_description plate
_exptl_crystal_F_000 2342
_exptl_crystal_size_max 0.28
_exptl_crystal_size_mid 0.23
_exptl_crystal_size_min 0.10
_refine_diff_density_max 0.870
_refine_diff_density_min -0.731
_refine_diff_density_rms 0.063
_refine_ls_extinction_method none
_refine_ls_goodness_of_fit_ref 1.119
_refine_ls_hydrogen_treatment constr
_refine_ls_matrix_type full
_refine_ls_number_parameters 368
_refine_ls_number_reflns 6686
_refine_ls_number_restraints 0
_refine_ls_restrained_S_all 1.119
_refine_ls_R_factor_all 0.0425
_refine_ls_R_factor_gt 0.0372
_refine_ls_shift/su_max 0.000
_refine_ls_shift/su_mean 0.000
_refine_ls_structure_factor_coef Fsqd
_refine_ls_weighting_details 'calc w=1/[\s^2^(Fo^2^)+(0.0337P)^2^+6.5054P] where P=(Fo^2^+2Fc^2^)/3'
_refine_ls_weighting_scheme calc
_refine_ls_wR_factor_gt 0.0940
_refine_ls_wR_factor_ref 0.0967
_reflns_number_gt 6023
_reflns_number_total 6686
_reflns_threshold_expression >2sigma(I)
_cod_data_source_file c1cc11206f.txt
_cod_data_source_block jn1027
_cod_depositor_comments
;
The following automatic conversions were performed:
data name '_symmetry_inl_tables_number' replaced with
'_symmetry_Int_Tables_number' as specified in the replacement file
'/home/antanas/src/cod-tools/trunk/data/replacement-values/replacement_tags.lst'.

Automatic conversion script
Id: cif_correct_tags 4998 2017-03-02 13:24:31Z antanas 
;
_cod_original_sg_symbol_H-M pbam
_cod_original_formula_sum 'C114 H106 B2 Cu4 F8 N9 O7.50 P4'
_cod_database_code 7106446

loop_
_symmetry_equiv_pos_as_xyz
'x, y, z'
'-x, -y, z'
'x+1/2, -y+1/2, -z'
'-x+1/2, y+1/2, -z'
'-x, -y, -z'
'x, y, -z'
'-x-1/2, y-1/2, z'
'x-1/2, -y-1/2, z'

loop_
_atom_site_label
_atom_site_type_symbol
_atom_site_fract_x
_atom_site_fract_y
_atom_site_fract_z
_atom_site_U_iso_or_equiv
_atom_site_adp_type
_atom_site_occupancy
_atom_site_symmetry_multiplicity
_atom_site_calc_flag
_atom_site_refinement_flags
_atom_site_disorder_assembly
_atom_site_disorder_group
C1 C -0.21972(16) -0.20214(10) 0.29781(9) 0.0235(4) Uani 1 1 d . . .
C2 C -0.21882(19) -0.18146(12) 0.35528(9) 0.0322(5) Uani 1 1 d . . .
H2 H -0.1698 -0.1451 0.3679 0.039 Uiso 1 1 calc R . .
C3 C -0.2893(2) -0.21381(14) 0.39411(10) 0.0390(5) Uani 1 1 d . . .
H3 H -0.2879 -0.2000 0.4334 0.047 Uiso 1 1 calc R . .
C4 C -0.3619(2) -0.26615(13) 0.37602(11) 0.0361(5) Uani 1 1 d . . .
H4 H -0.4093 -0.2888 0.4029 0.043 Uiso 1 1 calc R . .
C5 C -0.36499(19) -0.28534(12) 0.31856(11) 0.0339(5) Uani 1 1 d . . .
H5 H -0.4156 -0.3208 0.3060 0.041 Uiso 1 1 calc R . .
C6 C -0.29491(18) -0.25328(12) 0.27920(10) 0.0301(4) Uani 1 1 d . . .
H6 H -0.2982 -0.2662 0.2397 0.036 Uiso 1 1 calc R . .
C7 C -0.10463(17) -0.20128(11) 0.21627(9) 0.0252(4) Uani 1 1 d . . .
H7 H -0.1396 -0.2438 0.2033 0.030 Uiso 1 1 calc R . .
C8 C -0.01187(17) -0.17087(10) 0.18403(8) 0.0231(4) Uani 1 1 d . . .
C9 C 0.12327(16) -0.08332(10) 0.18153(8) 0.0215(4) Uani 1 1 d . . .
C10 C 0.16532(18) -0.11119(12) 0.13040(9) 0.0298(4) Uani 1 1 d . . .
H10 H 0.2276 -0.0898 0.1126 0.036 Uiso 1 1 calc R . .
C11 C 0.1154(2) -0.17040(13) 0.10580(10) 0.0351(5) Uani 1 1 d . . .
H11 H 0.1425 -0.1898 0.0708 0.042 Uiso 1 1 calc R . .
C12 C 0.02545(19) -0.20091(12) 0.13289(9) 0.0311(5) Uani 1 1 d . . .
H12 H -0.0101 -0.2415 0.1169 0.037 Uiso 1 1 calc R . .
C13 C 0.25275(17) 0.04242(10) 0.16508(8) 0.0228(4) Uani 1 1 d . . .
C14 C 0.18860(19) 0.07127(12) 0.12109(9) 0.0296(4) Uani 1 1 d . . .
H14 H 0.1128 0.0591 0.1186 0.036 Uiso 1 1 calc R . .
C15 C 0.2339(2) 0.11744(13) 0.08090(9) 0.0358(5) Uani 1 1 d . . .
H15 H 0.1891 0.1372 0.0514 0.043 Uiso 1 1 calc R . .
C16 C 0.3443(2) 0.13456(13) 0.08393(10) 0.0396(6) Uani 1 1 d . . .
H16 H 0.3756 0.1664 0.0567 0.048 Uiso 1 1 calc R . .
C17 C 0.4086(2) 0.10555(15) 0.12622(12) 0.0438(6) Uani 1 1 d . . .
H17 H 0.4849 0.1165 0.1274 0.053 Uiso 1 1 calc R . .
C18 C 0.36377(19) 0.06017(13) 0.16758(11) 0.0345(5) Uani 1 1 d . . .
H18 H 0.4089 0.0415 0.1974 0.041 Uiso 1 1 calc R . .
C19 C 0.29161(17) -0.05016(11) 0.26281(9) 0.0253(4) Uani 1 1 d . . .
C20 C 0.36702(19) -0.09722(13) 0.23837(11) 0.0347(5) Uani 1 1 d . . .
H20 H 0.3620 -0.1085 0.1986 0.042 Uiso 1 1 calc R . .
C21 C 0.4492(2) -0.12778(15) 0.27145(14) 0.0461(6) Uani 1 1 d . . .
H21 H 0.5002 -0.1600 0.2544 0.055 Uiso 1 1 calc R . .
C22 C 0.4569(3) -0.1117(2) 0.32835(15) 0.0647(9) Uani 1 1 d . . .
H22 H 0.5139 -0.1322 0.3509 0.078 Uiso 1 1 calc R . .
C23 C 0.3828(4) -0.0660(3) 0.35317(15) 0.0871(15) Uani 1 1 d . . .
H23 H 0.3883 -0.0551 0.3930 0.104 Uiso 1 1 calc R . .
C24 C 0.2991(3) -0.03517(19) 0.32031(12) 0.0566(8) Uani 1 1 d . . .
H24 H 0.2474 -0.0039 0.3378 0.068 Uiso 1 1 calc R . .
C25 C 0.0000 0.0000 0.37504(11) 0.0187(5) Uani 1 2 d S . .
C26 C 0.0000 0.0000 0.43983(11) 0.0196(5) Uani 1 2 d S . .
C27 C 0.01992(17) 0.06290(10) 0.47006(8) 0.0229(4) Uani 1 1 d . . .
H27 H 0.0336 0.1060 0.4497 0.028 Uiso 1 1 calc R . .
C28 C 0.3344(5) 0.0472(3) 0.5000 0.0821(18) Uani 1 2 d S . .
H28A H 0.2800 0.0816 0.5143 0.123 Uiso 0.50 1 calc PR . .
H28B H 0.3558 0.0602 0.4607 0.123 Uiso 0.50 1 calc PR . .
H28C H 0.3994 0.0479 0.5249 0.123 Uiso 0.50 1 calc PR . .
C29 C 0.2854(4) -0.0260(3) 0.5000 0.0681(14) Uani 1 2 d S . .
H29A H 0.2386 -0.0324 0.5345 0.082 Uiso 0.50 1 calc PR . .
H29B H 0.2386 -0.0324 0.4655 0.082 Uiso 0.50 1 calc PR . .
C30 C 0.3312(5) -0.1483(3) 0.5000 0.091(2) Uani 1 2 d S . .
H30A H 0.2852 -0.1565 0.4655 0.109 Uiso 0.50 1 calc PR . .
H30B H 0.2852 -0.1565 0.5345 0.109 Uiso 0.50 1 calc PR . .
C31 C 0.4270(5) -0.1991(3) 0.5000 0.0811(17) Uani 1 2 d S . .
H31A H 0.4655 -0.1961 0.4630 0.122 Uiso 0.50 1 calc PR . .
H31B H 0.4002 -0.2479 0.5058 0.122 Uiso 0.50 1 calc PR . .
H31C H 0.4777 -0.1863 0.5311 0.122 Uiso 0.50 1 calc PR . .
C32 C 0.3382(8) -0.0238(4) 0.0000 0.0423(17) Uani 0.50 2 d SP . .
C33 C 0.4555(8) -0.0121(5) 0.0000 0.059(2) Uani 0.50 2 d SP . .
H33A H 0.4814 -0.0066 -0.0397 0.088 Uiso 0.25 1 calc PR . .
H33B H 0.4923 -0.0531 0.0178 0.088 Uiso 0.25 1 calc PR . .
H33C H 0.4725 0.0313 0.0219 0.088 Uiso 0.25 1 calc PR . .
N3 N 0.2444(7) -0.0329(4) 0.0000 0.0529(17) Uani 0.50 2 d SP . .
O2W O 0.0000 0.0000 0.0377(8) 0.081(5) Uiso 0.25 2 d SP . 1
O1W O 0.0332(14) -0.0293(10) 0.0000 0.053(4) Uiso 0.25 2 d SP . 2
O3W O -0.017(2) 0.0383(15) 0.0193(11) 0.073(7) Uiso 0.125 1 d P . 3
B1 B 0.3740(4) -0.2054(3) 0.0000 0.0468(11) Uani 1 2 d S . .
N1 N -0.13795(14) -0.16999(9) 0.26202(7) 0.0218(3) Uani 1 1 d . . .
N2 N 0.03498(13) -0.11216(8) 0.20761(7) 0.0193(3) Uani 1 1 d . . .
O1 O -0.02526(13) -0.05766(7) 0.35043(6) 0.0240(3) Uani 1 1 d . . .
O2 O 0.3712(2) -0.07769(16) 0.5000 0.0496(7) Uani 1 2 d S . .
F1 F 0.27158(17) -0.23667(11) 0.0000 0.0402(5) Uani 1 2 d S . .
F2 F 0.38691(18) -0.16784(13) 0.05067(10) 0.0801(7) Uani 1 1 d . . .
F3 F 0.4547(2) -0.2582(3) 0.0000 0.0964(13) Uani 1 2 d S . .
P1 P 0.18264(4) -0.00747(3) 0.22120(2) 0.01873(10) Uani 1 1 d . . .
Cu1 Cu -0.067333(19) -0.062622(12) 0.267068(9) 0.01907(7) Uani 1 1 d . . .

loop_
_atom_site_aniso_label
_atom_site_aniso_U_11
_atom_site_aniso_U_22
_atom_site_aniso_U_33
_atom_site_aniso_U_23
_atom_site_aniso_U_13
_atom_site_aniso_U_12
C1 0.0239(9) 0.0198(9) 0.0267(9) -0.0013(7) 0.0002(8) -0.0009(7)
C2 0.0361(11) 0.0326(11) 0.0278(10) -0.0039(9) 0.0013(9) -0.0111(9)
C3 0.0458(14) 0.0434(13) 0.0279(11) -0.0020(10) 0.0057(10) -0.0107(11)
C4 0.0334(11) 0.0355(12) 0.0393(12) 0.0042(10) 0.0087(10) -0.0075(10)
C5 0.0285(10) 0.0298(11) 0.0435(13) -0.0043(9) 0.0024(10) -0.0098(9)
C6 0.0264(10) 0.0306(11) 0.0333(11) -0.0061(9) -0.0001(9) -0.0054(8)
C7 0.0277(10) 0.0212(9) 0.0266(9) -0.0048(8) -0.0006(8) -0.0034(8)
C8 0.0267(9) 0.0198(9) 0.0228(9) -0.0032(7) -0.0006(8) 0.0001(7)
C9 0.0236(9) 0.0201(8) 0.0207(9) -0.0006(7) 0.0013(7) 0.0021(7)
C10 0.0319(11) 0.0303(10) 0.0271(10) -0.0052(8) 0.0099(9) -0.0011(9)
C11 0.0439(13) 0.0341(11) 0.0275(10) -0.0110(9) 0.0107(10) -0.0016(10)
C12 0.0383(12) 0.0271(10) 0.0278(10) -0.0102(8) 0.0029(9) -0.0017(9)
C13 0.0262(9) 0.0205(9) 0.0217(9) 0.0005(7) 0.0043(8) 0.0005(7)
C14 0.0312(11) 0.0351(11) 0.0225(9) 0.0033(8) 0.0028(8) 0.0022(9)
C15 0.0466(13) 0.0383(12) 0.0226(10) 0.0072(9) 0.0025(9) 0.0034(11)
C16 0.0532(15) 0.0338(12) 0.0319(12) 0.0085(9) 0.0107(11) -0.0072(11)
C17 0.0374(13) 0.0455(14) 0.0487(15) 0.0141(12) 0.0044(11) -0.0132(11)
C18 0.0283(11) 0.0364(12) 0.0387(12) 0.0113(10) -0.0016(9) -0.0069(9)
C19 0.0223(9) 0.0252(9) 0.0284(10) 0.0054(8) -0.0016(8) 0.0013(8)
C20 0.0299(11) 0.0309(11) 0.0432(13) 0.0017(9) -0.0009(10) 0.0062(9)
C21 0.0334(12) 0.0359(13) 0.0691(19) 0.0088(12) -0.0052(12) 0.0092(10)
C22 0.0522(17) 0.078(2) 0.064(2) 0.0169(18) -0.0201(16) 0.0251(17)
C23 0.086(3) 0.134(4) 0.0416(17) -0.004(2) -0.0284(18) 0.052(3)
C24 0.0577(17) 0.080(2) 0.0320(13) -0.0058(13) -0.0123(12) 0.0345(17)
C25 0.0203(12) 0.0215(12) 0.0143(11) 0.000 0.000 -0.0011(10)
C26 0.0221(12) 0.0216(12) 0.0151(11) 0.000 0.000 -0.0019(10)
C27 0.0311(10) 0.0202(9) 0.0175(9) 0.0013(7) 0.0003(7) -0.0026(8)
C28 0.064(3) 0.057(3) 0.126(5) 0.000 0.000 0.006(3)
C29 0.037(2) 0.067(3) 0.101(4) 0.000 0.000 0.004(2)
C30 0.058(3) 0.052(3) 0.164(7) 0.000 0.000 -0.006(2)
C31 0.083(4) 0.061(3) 0.100(4) 0.000 0.000 0.009(3)
C32 0.064(5) 0.033(3) 0.031(3) 0.000 0.000 0.008(3)
C33 0.068(6) 0.042(5) 0.066(5) 0.000 0.000 0.002(4)
N3 0.066(5) 0.049(4) 0.044(4) 0.000 0.000 0.016(4)
B1 0.034(2) 0.073(3) 0.034(2) 0.000 0.000 -0.014(2)
N1 0.0237(8) 0.0198(7) 0.0220(8) -0.0011(6) -0.0006(6) -0.0018(6)
N2 0.0199(7) 0.0189(7) 0.0191(7) -0.0009(6) 0.0005(6) 0.0009(6)
O1 0.0349(8) 0.0222(7) 0.0149(6) -0.0004(5) -0.0027(6) -0.0037(6)
O2 0.0379(14) 0.0545(16) 0.0564(17) 0.000 0.000 0.0004(12)
F1 0.0375(11) 0.0453(12) 0.0377(10) 0.000 0.000 -0.0095(9)
F2 0.0752(13) 0.0905(16) 0.0746(13) -0.0315(12) -0.0176(11) -0.0219(12)
F3 0.0505(16) 0.185(4) 0.0535(16) 0.000 0.000 0.048(2)
P1 0.0195(2) 0.0187(2) 0.0180(2) 0.00082(17) 0.00131(17) 0.00077(17)
Cu1 0.02335(12) 0.01864(12) 0.01522(11) -0.00086(8) -0.00104(8) 0.00137(9)

loop_
_atom_type_symbol
_atom_type_description
_atom_type_scat_dispersion_real
_atom_type_scat_dispersion_imag
_atom_type_scat_source
C C 0.0033 0.0016 'International Tables Vol C Tables 4.2.6.8 and 6.1.1.4'
H H 0.0000 0.0000 'International Tables Vol C Tables 4.2.6.8 and 6.1.1.4'
B B 0.0013 0.0007 'International Tables Vol C Tables 4.2.6.8 and 6.1.1.4'
N N 0.0061 0.0033 'International Tables Vol C Tables 4.2.6.8 and 6.1.1.4'
O O 0.0106 0.0060 'International Tables Vol C Tables 4.2.6.8 and 6.1.1.4'
F F 0.0171 0.0103 'International Tables Vol C Tables 4.2.6.8 and 6.1.1.4'
P P 0.1023 0.0942 'International Tables Vol C Tables 4.2.6.8 and 6.1.1.4'
Cu Cu 0.3201 1.2651 'International Tables Vol C Tables 4.2.6.8 and 6.1.1.4'

loop_
_geom_angle_atom_site_label_1
_geom_angle_atom_site_label_2
_geom_angle_atom_site_label_3
_geom_angle
_geom_angle_site_symmetry_1
_geom_angle_site_symmetry_3
_geom_angle_publ_flag
C2 C1 C6 119.7(2) . . ?
C2 C1 N1 115.91(18) . . ?
C6 C1 N1 124.37(19) . . ?
C3 C2 C1 120.0(2) . . ?
C3 C2 H2 120.0 . . ?
C1 C2 H2 120.0 . . ?
C4 C3 C2 120.4(2) . . ?
C4 C3 H3 119.8 . . ?
C2 C3 H3 119.8 . . ?
C3 C4 C5 119.7(2) . . ?
C3 C4 H4 120.2 . . ?
C5 C4 H4 120.2 . . ?
C4 C5 C6 120.5(2) . . ?
C4 C5 H5 119.7 . . ?
C6 C5 H5 119.7 . . ?
C5 C6 C1 119.7(2) . . ?
C5 C6 H6 120.2 . . ?
C1 C6 H6 120.2 . . ?
N1 C7 C8 119.32(18) . . ?
N1 C7 H7 120.3 . . ?
C8 C7 H7 120.3 . . ?
N2 C8 C12 122.50(19) . . ?
N2 C8 C7 115.50(17) . . ?
C12 C8 C7 122.00(18) . . ?
N2 C9 C10 121.75(18) . . ?
N2 C9 P1 113.33(14) . . ?
C10 C9 P1 124.89(16) . . ?
C11 C10 C9 119.3(2) . . ?
C11 C10 H10 120.3 . . ?
C9 C10 H10 120.3 . . ?
C12 C11 C10 119.2(2) . . ?
C12 C11 H11 120.4 . . ?
C10 C11 H11 120.4 . . ?
C11 C12 C8 118.6(2) . . ?
C11 C12 H12 120.7 . . ?
C8 C12 H12 120.7 . . ?
C18 C13 C14 118.70(19) . . ?
C18 C13 P1 123.20(16) . . ?
C14 C13 P1 117.64(16) . . ?
C15 C14 C13 120.9(2) . . ?
C15 C14 H14 119.5 . . ?
C13 C14 H14 119.5 . . ?
C16 C15 C14 119.7(2) . . ?
C16 C15 H15 120.2 . . ?
C14 C15 H15 120.2 . . ?
C17 C16 C15 119.9(2) . . ?
C17 C16 H16 120.0 . . ?
C15 C16 H16 120.0 . . ?
C16 C17 C18 121.0(2) . . ?
C16 C17 H17 119.5 . . ?
C18 C17 H17 119.5 . . ?
C13 C18 C17 119.7(2) . . ?
C13 C18 H18 120.1 . . ?
C17 C18 H18 120.1 . . ?
C24 C19 C20 119.0(2) . . ?
C24 C19 P1 118.45(18) . . ?
C20 C19 P1 122.55(17) . . ?
C21 C20 C19 120.6(2) . . ?
C21 C20 H20 119.7 . . ?
C19 C20 H20 119.7 . . ?
C22 C21 C20 119.9(3) . . ?
C22 C21 H21 120.0 . . ?
C20 C21 H21 120.0 . . ?
C21 C22 C23 120.2(3) . . ?
C21 C22 H22 119.9 . . ?
C23 C22 H22 119.9 . . ?
C22 C23 C24 120.4(3) . . ?
C22 C23 H23 119.8 . . ?
C24 C23 H23 119.8 . . ?
C19 C24 C23 119.9(3) . . ?
C19 C24 H24 120.1 . . ?
C23 C24 H24 120.1 . . ?
O1 C25 O1 125.9(2) . 2 ?
O1 C25 C26 117.03(12) . . ?
O1 C25 C26 117.03(12) 2 . ?
C27 C26 C27 119.4(2) . 2 ?
C27 C26 C25 120.32(12) . . ?
C27 C26 C25 120.32(12) 2 . ?
C26 C27 C27 120.32(12) . 6_556 ?
C26 C27 H27 119.8 . . ?
C27 C27 H27 119.8 6_556 . ?
C29 C28 H28A 109.5 . . ?
C29 C28 H28B 109.5 . . ?
H28A C28 H28B 109.5 . . ?
C29 C28 H28C 109.5 . . ?
H28A C28 H28C 109.5 . . ?
H28B C28 H28C 109.5 . . ?
O2 C29 C28 109.4(4) . . ?
O2 C29 H29A 109.8 . . ?
C28 C29 H29A 109.8 . . ?
O2 C29 H29B 109.8 . . ?
C28 C29 H29B 109.8 . . ?
H29A C29 H29B 108.3 . . ?
O2 C30 C31 109.0(4) . . ?
O2 C30 H30A 109.9 . . ?
C31 C30 H30A 109.9 . . ?
O2 C30 H30B 109.9 . . ?
C31 C30 H30B 109.9 . . ?
H30A C30 H30B 108.3 . . ?
C30 C31 H31A 109.5 . . ?
C30 C31 H31B 109.5 . . ?
H31A C31 H31B 109.5 . . ?
C30 C31 H31C 109.5 . . ?
H31A C31 H31C 109.5 . . ?
H31B C31 H31C 109.5 . . ?
N3 C32 C33 179.9(9) . . ?
C32 C33 H33A 109.5 . . ?
C32 C33 H33B 109.5 . . ?
H33A C33 H33B 109.5 . . ?
C32 C33 H33C 109.5 . . ?
H33A C33 H33C 109.5 . . ?
H33B C33 H33C 109.5 . . ?
F1 B1 F2 108.6(2) . . ?
F1 B1 F2 108.6(2) . 6 ?
F2 B1 F2 117.1(4) . 6 ?
F1 B1 F3 109.7(4) . . ?
F2 B1 F3 106.3(3) . . ?
F2 B1 F3 106.3(3) 6 . ?
C7 N1 C1 120.75(17) . . ?
C7 N1 Cu1 109.92(13) . . ?
C1 N1 Cu1 128.90(13) . . ?
C9 N2 C8 118.58(16) . . ?
C9 N2 Cu1 126.73(13) . . ?
C8 N2 Cu1 112.35(13) . . ?
C25 O1 Cu1 122.73(13) . . ?
C30 O2 C29 112.7(4) . . ?
C13 P1 C19 105.42(10) . . ?
C13 P1 C9 102.71(9) . . ?
C19 P1 C9 102.27(9) . . ?
C13 P1 Cu1 109.95(7) . 2 ?
C19 P1 Cu1 117.84(7) . 2 ?
C9 P1 Cu1 117.02(7) . 2 ?
O1 Cu1 N2 120.74(6) . . ?
O1 Cu1 N1 101.20(6) . . ?
N2 Cu1 N1 77.82(6) . . ?
O1 Cu1 P1 127.16(4) . 2 ?
N2 Cu1 P1 108.96(5) . 2 ?
N1 Cu1 P1 105.81(5) . 2 ?
O1 Cu1 Cu1 79.41(4) . 2 ?
N2 Cu1 Cu1 91.34(5) . 2 ?
N1 Cu1 Cu1 167.82(5) . 2 ?
P1 Cu1 Cu1 82.83(2) 2 2 ?

loop_
_geom_bond_atom_site_label_1
_geom_bond_atom_site_label_2
_geom_bond_distance
_geom_bond_site_symmetry_2
_geom_bond_publ_flag
C1 C2 1.391(3) . ?
C1 C6 1.392(3) . ?
C1 N1 1.429(3) . ?
C2 C3 1.384(3) . ?
C2 H2 0.9500 . ?
C3 C4 1.383(3) . ?
C3 H3 0.9500 . ?
C4 C5 1.384(3) . ?
C4 H4 0.9500 . ?
C5 C6 1.387(3) . ?
C5 H5 0.9500 . ?
C6 H6 0.9500 . ?
C7 N1 1.280(3) . ?
C7 C8 1.468(3) . ?
C7 H7 0.9500 . ?
C8 N2 1.353(2) . ?
C8 C12 1.391(3) . ?
C9 N2 1.345(2) . ?
C9 C10 1.395(3) . ?
C9 P1 1.840(2) . ?
C10 C11 1.387(3) . ?
C10 H10 0.9500 . ?
C11 C12 1.384(3) . ?
C11 H11 0.9500 . ?
C12 H12 0.9500 . ?
C13 C18 1.390(3) . ?
C13 C14 1.395(3) . ?
C13 P1 1.817(2) . ?
C14 C15 1.386(3) . ?
C14 H14 0.9500 . ?
C15 C16 1.381(4) . ?
C15 H15 0.9500 . ?
C16 C17 1.368(4) . ?
C16 H16 0.9500 . ?
C17 C18 1.394(3) . ?
C17 H17 0.9500 . ?
C18 H18 0.9500 . ?
C19 C24 1.369(3) . ?
C19 C20 1.392(3) . ?
C19 P1 1.824(2) . ?
C20 C21 1.384(3) . ?
C20 H20 0.9500 . ?
C21 C22 1.360(5) . ?
C21 H21 0.9500 . ?
C22 C23 1.370(5) . ?
C22 H22 0.9500 . ?
C23 C24 1.396(4) . ?
C23 H23 0.9500 . ?
C24 H24 0.9500 . ?
C25 O1 1.2592(17) . ?
C25 O1 1.2592(17) 2 ?
C25 C26 1.507(3) . ?
C26 C27 1.392(2) . ?
C26 C27 1.392(2) 2 ?
C27 C27 1.392(4) 6_556 ?
C27 H27 0.9500 . ?
C28 C29 1.494(7) . ?
C28 H28A 0.9800 . ?
C28 H28B 0.9800 . ?
C28 H28C 0.9800 . ?
C29 O2 1.422(5) . ?
C29 H29A 0.9900 . ?
C29 H29B 0.9900 . ?
C30 O2 1.408(6) . ?
C30 C31 1.501(8) . ?
C30 H30A 0.9900 . ?
C30 H30B 0.9900 . ?
C31 H31A 0.9800 . ?
C31 H31B 0.9800 . ?
C31 H31C 0.9800 . ?
C32 N3 1.152(11) . ?
C32 C33 1.441(13) . ?
C33 H33A 0.9800 . ?
C33 H33B 0.9800 . ?
C33 H33C 0.9800 . ?
B1 F1 1.374(5) . ?
B1 F2 1.381(3) . ?
B1 F2 1.381(3) 6 ?
B1 F3 1.391(6) . ?
N1 Cu1 2.1877(17) . ?
N2 Cu1 2.0773(16) . ?
O1 Cu1 2.0069(14) . ?
P1 Cu1 2.1954(6) 2 ?
Cu1 P1 2.1954(6) 2 ?
Cu1 Cu1 2.8580(6) 2 ?

loop_
_geom_torsion_atom_site_label_1
_geom_torsion_atom_site_label_2
_geom_torsion_atom_site_label_3
_geom_torsion_atom_site_label_4
_geom_torsion
_geom_torsion_site_symmetry_1
_geom_torsion_site_symmetry_2
_geom_torsion_site_symmetry_3
_geom_torsion_site_symmetry_4
_geom_torsion_publ_flag
C6 C1 C2 C3 2.7(4) . . . . ?
N1 C1 C2 C3 -175.0(2) . . . . ?
C1 C2 C3 C4 -0.8(4) . . . . ?
C2 C3 C4 C5 -1.0(4) . . . . ?
C3 C4 C5 C6 1.0(4) . . . . ?
C4 C5 C6 C1 0.9(4) . . . . ?
C2 C1 C6 C5 -2.7(3) . . . . ?
N1 C1 C6 C5 174.7(2) . . . . ?
N1 C7 C8 N2 2.8(3) . . . . ?
N1 C7 C8 C12 -177.6(2) . . . . ?
N2 C9 C10 C11 -0.3(3) . . . . ?
P1 C9 C10 C11 177.52(18) . . . . ?
C9 C10 C11 C12 -0.6(4) . . . . ?
C10 C11 C12 C8 0.1(4) . . . . ?
N2 C8 C12 C11 1.4(3) . . . . ?
C7 C8 C12 C11 -178.2(2) . . . . ?
C18 C13 C14 C15 -0.7(3) . . . . ?
P1 C13 C14 C15 171.72(18) . . . . ?
C13 C14 C15 C16 0.8(4) . . . . ?
C14 C15 C16 C17 0.5(4) . . . . ?
C15 C16 C17 C18 -1.7(4) . . . . ?
C14 C13 C18 C17 -0.5(4) . . . . ?
P1 C13 C18 C17 -172.5(2) . . . . ?
C16 C17 C18 C13 1.8(4) . . . . ?
C24 C19 C20 C21 -0.8(4) . . . . ?
P1 C19 C20 C21 179.25(19) . . . . ?
C19 C20 C21 C22 -0.2(4) . . . . ?
C20 C21 C22 C23 0.7(6) . . . . ?
C21 C22 C23 C24 -0.3(7) . . . . ?
C20 C19 C24 C23 1.2(5) . . . . ?
P1 C19 C24 C23 -178.8(3) . . . . ?
C22 C23 C24 C19 -0.7(7) . . . . ?
O1 C25 C26 C27 -175.74(13) . . . . ?
O1 C25 C26 C27 4.26(13) 2 . . . ?
O1 C25 C26 C27 4.26(13) . . . 2 ?
O1 C25 C26 C27 -175.74(13) 2 . . 2 ?
C27 C26 C27 C27 0.0 2 . . 6_556 ?
C25 C26 C27 C27 180.0 . . . 6_556 ?
C8 C7 N1 C1 -173.10(18) . . . . ?
C8 C7 N1 Cu1 13.7(2) . . . . ?
C2 C1 N1 C7 154.8(2) . . . . ?
C6 C1 N1 C7 -22.7(3) . . . . ?
C2 C1 N1 Cu1 -33.4(3) . . . . ?
C6 C1 N1 Cu1 149.05(17) . . . . ?
C10 C9 N2 C8 1.7(3) . . . . ?
P1 C9 N2 C8 -176.33(14) . . . . ?
C10 C9 N2 Cu1 -159.49(16) . . . . ?
P1 C9 N2 Cu1 22.4(2) . . . . ?
C12 C8 N2 C9 -2.3(3) . . . . ?
C7 C8 N2 C9 177.29(17) . . . . ?
C12 C8 N2 Cu1 161.51(17) . . . . ?
C7 C8 N2 Cu1 -18.9(2) . . . . ?
O1 C25 O1 Cu1 -16.03(7) 2 . . . ?
C26 C25 O1 Cu1 163.97(7) . . . . ?
C31 C30 O2 C29 180.0 . . . . ?
C28 C29 O2 C30 180.0 . . . . ?
C18 C13 P1 C19 -18.0(2) . . . . ?
C14 C13 P1 C19 169.92(16) . . . . ?
C18 C13 P1 C9 -124.74(19) . . . . ?
C14 C13 P1 C9 63.16(18) . . . . ?
C18 C13 P1 Cu1 110.00(18) . . . 2 ?
C14 C13 P1 Cu1 -62.10(17) . . . 2 ?
C24 C19 P1 C13 121.2(2) . . . . ?
C20 C19 P1 C13 -58.9(2) . . . . ?
C24 C19 P1 C9 -131.8(2) . . . . ?
C20 C19 P1 C9 48.2(2) . . . . ?
C24 C19 P1 Cu1 -1.9(3) . . . 2 ?
C20 C19 P1 Cu1 178.03(16) . . . 2 ?
N2 C9 P1 C13 -155.76(14) . . . . ?
C10 C9 P1 C13 26.2(2) . . . . ?
N2 C9 P1 C19 95.08(15) . . . . ?
C10 C9 P1 C19 -82.91(19) . . . . ?
N2 C9 P1 Cu1 -35.26(16) . . . 2 ?
C10 C9 P1 Cu1 146.74(16) . . . 2 ?
C25 O1 Cu1 N2 111.30(12) . . . . ?
C25 O1 Cu1 N1 -166.31(12) . . . . ?
C25 O1 Cu1 P1 -46.41(14) . . . 2 ?
C25 O1 Cu1 Cu1 26.08(11) . . . 2 ?
C9 N2 Cu1 O1 -82.34(17) . . . . ?
C8 N2 Cu1 O1 115.46(13) . . . . ?
C9 N2 Cu1 N1 -178.24(17) . . . . ?
C8 N2 Cu1 N1 19.55(13) . . . . ?
C9 N2 Cu1 P1 79.02(16) . . . 2 ?
C8 N2 Cu1 P1 -83.19(13) . . . 2 ?
C9 N2 Cu1 Cu1 -3.87(16) . . . 2 ?
C8 N2 Cu1 Cu1 -166.07(13) . . . 2 ?
C7 N1 Cu1 O1 -137.26(14) . . . . ?
C1 N1 Cu1 O1 50.26(17) . . . . ?
C7 N1 Cu1 N2 -17.89(14) . . . . ?
C1 N1 Cu1 N2 169.62(17) . . . . ?
C7 N1 Cu1 P1 88.63(14) . . . 2 ?
C1 N1 Cu1 P1 -83.86(16) . . . 2 ?
C7 N1 Cu1 Cu1 -45.6(3) . . . 2 ?
C1 N1 Cu1 Cu1 141.95(17) . . . 2 ?
